data_1513886
loop_
_publ_author_name
'G\"or, Kansu'
'K\"urk\,c\"uo\(glu, G\"une\,s S\"uheyla'
'Ye\,silel, Okan Zafer'
'B\"uy\"ukg\"ung\"or, Orhan'

_publ_contact_author_address
;
Department of Physics,
Faculty of Arts and Sciences,
Eskisehir Osmangazi University,
26480 Eskisehir, Turkey
;
_publ_contact_author_email gkurkcuo@ogu.edu.tr
_publ_contact_author_fax '+90 2222397850'
_publ_contact_author_name 'Dr Gunes Suheyla Kurkcuoglu'
_publ_contact_author_phone '+90 2222393750'
_publ_section_title
;
 Syntheses, crystal structures and spectroscopic properties of
 cyano-bridged two-dimensional coordination polymers with
 3-methylpyridazine
;
_journal_name_full 'Inorganica Chimica Acta'
_journal_page_first 15
_journal_page_last 20
_journal_paper_doi 10.1016/j.ica.2014.01.023
_journal_volume 414
_journal_year 2014
_chemical_formula_moiety 'C14 H12 N8 Ni Zn'
_chemical_formula_sum 'C14 H12 N8 Ni Zn'
_chemical_formula_weight 416.40
_space_group_IT_number 12
_symmetry_cell_setting monoclinic
_symmetry_space_group_name_Hall '-C 2y'
_symmetry_space_group_name_H-M 'C 1 2/m 1'
_atom_sites_solution_hydrogens geom
_atom_sites_solution_primary direct
_atom_sites_solution_secondary difmap
_audit_creation_method SHELXL-97
_audit_update_record
;
2013-01-14 # Formatted by publCIF
;
_cell_angle_alpha 90.00
_cell_angle_beta 96.612(19)
_cell_angle_gamma 90.00
_cell_formula_units_Z 2
_cell_length_a 16.611(4)
_cell_length_b 7.4997(11)
_cell_length_c 6.6052(16)
_cell_measurement_reflns_used 2887
_cell_measurement_temperature 296
_cell_measurement_theta_max 27.98
_cell_measurement_theta_min 2.47
_cell_volume 817.4(3)
_computing_cell_refinement X-AREA
_computing_data_collection 'X-AREA (Stoe & Cie, 2002)'
_computing_data_reduction 'X-RED32 (Stoe & Cie, 2002)'
_computing_molecular_graphics 'ORTEP-3 for Windows (Farrugia, 1997)'
_computing_publication_material 'WinGX (Farrugia, 1999)'
_computing_structure_refinement 'SHELXL97 (Sheldrick, 2008)'
_computing_structure_solution 'SHELXS97 (Sheldrick, 2008)'
_diffrn_ambient_temperature 296
_diffrn_detector_area_resol_mean 6.67
_diffrn_measured_fraction_theta_full 1.000
_diffrn_measured_fraction_theta_max 1.000
_diffrn_measurement_device_type 'STOE IPDS 2'
_diffrn_measurement_method 'rotation method'
_diffrn_radiation_monochromator graphite
_diffrn_radiation_source 'fine-focus sealed tube'
_diffrn_radiation_type MoK\a
_diffrn_radiation_wavelength 0.71073
_diffrn_reflns_av_R_equivalents 0.0486
_diffrn_reflns_av_sigmaI/netI 0.0447
_diffrn_reflns_limit_h_max 20
_diffrn_reflns_limit_h_min -20
_diffrn_reflns_limit_k_max 9
_diffrn_reflns_limit_k_min -9
_diffrn_reflns_limit_l_max 7
_diffrn_reflns_limit_l_min -8
_diffrn_reflns_number 2887
_diffrn_reflns_theta_full 26.49
_diffrn_reflns_theta_max 26.49
_diffrn_reflns_theta_min 2.47
_exptl_absorpt_coefficient_mu 2.632
_exptl_absorpt_correction_T_max 0.8445
_exptl_absorpt_correction_T_min 0.7357
_exptl_absorpt_correction_type integration
_exptl_absorpt_process_details '(X-RED32, Stoe & Cie, 2002)'
_exptl_crystal_colour 'light yellow'
_exptl_crystal_density_diffrn 1.692
_exptl_crystal_density_method 'not measured'
_exptl_crystal_description prism
_exptl_crystal_F_000 420
_exptl_crystal_size_max 0.170
_exptl_crystal_size_mid 0.127
_exptl_crystal_size_min 0.090
_refine_diff_density_max 0.803
_refine_diff_density_min -0.430
_refine_diff_density_rms 0.105
_refine_ls_extinction_method none
_refine_ls_goodness_of_fit_ref 1.109
_refine_ls_hydrogen_treatment constr
_refine_ls_matrix_type full
_refine_ls_number_parameters 69
_refine_ls_number_reflns 920
_refine_ls_number_restraints 0
_refine_ls_restrained_S_all 1.109
_refine_ls_R_factor_all 0.0679
_refine_ls_R_factor_gt 0.0466
_refine_ls_shift/su_max 0.000
_refine_ls_shift/su_mean 0.000
_refine_ls_structure_factor_coef Fsqd
_refine_ls_weighting_details 'calc w=1/[\s^2^(Fo^2^)+(0.0547P)^2^] where P=(Fo^2^+2Fc^2^)/3'
_refine_ls_weighting_scheme calc
_refine_ls_wR_factor_gt 0.0917
_refine_ls_wR_factor_ref 0.0982
_reflns_number_gt 705
_reflns_number_total 920
_reflns_threshold_expression I>2\s(I)
_cod_data_source_file gunesk35.cif
_cod_data_source_block gunesk35
_cod_depositor_comments
;
The following automatic conversions were performed:
data name '_publ_contact_authot_phone' replaced with
'_publ_contact_author_phone' as specified in the replacement file
'/home/antanas/src/cod-tools/trunk/data/replacement-values/replacement_tags.lst'.

Automatic conversion script
Id: cif_correct_tags 4998 2017-03-02 13:24:31Z antanas 
;
_cod_original_sg_symbol_H-M 'C 2/m'
_cod_database_code 1513886

loop_
_symmetry_equiv_pos_as_xyz
'x, y, z'
'-x, y, -z'
'x+1/2, y+1/2, z'
'-x+1/2, y+1/2, -z'
'-x, -y, -z'
'x, -y, z'
'-x+1/2, -y+1/2, -z'
'x+1/2, -y+1/2, z'

loop_
_atom_site_label
_atom_site_type_symbol
_atom_site_fract_x
_atom_site_fract_y
_atom_site_fract_z
_atom_site_U_iso_or_equiv
_atom_site_adp_type
_atom_site_occupancy
_atom_site_symmetry_multiplicity
_atom_site_calc_flag
_atom_site_refinement_flags
C1 C 0.5263(2) 0.8214(5) 0.8223(5) 0.0235(8) Uani 1 1 d .
C2 C 0.6228(4) 0.5000 0.1821(9) 0.0317(12) Uani 1 2 d S
H2 H 0.5750 0.5000 0.0934 0.038 Uiso 1 2 calc SR
C3 C 0.6956(5) 0.5000 0.1023(11) 0.0469(18) Uani 1 2 d S
H3 H 0.6976 0.5000 -0.0378 0.056 Uiso 1 2 calc SR
C4 C 0.7650(4) 0.5000 0.2352(12) 0.053(2) Uani 1 2 d S
H4 H 0.8157 0.5000 0.1886 0.063 Uiso 1 2 calc SR
C5 C 0.7571(4) 0.5000 0.4449(10) 0.0372(14) Uani 1 2 d S
C6 C 0.8297(5) 0.5000 0.5999(13) 0.054(2) Uani 1 2 d S
H6A H 0.8127 0.5000 0.7340 0.081 Uiso 1 2 calc SR
H6B H 0.8616 0.6045 0.5828 0.081 Uiso 0.50 1 calc PR
H6C H 0.8616 0.3955 0.5828 0.081 Uiso 0.50 1 calc PR
N1 N 0.5364(2) 0.7066(5) 0.7154(5) 0.0295(8) Uani 1 1 d .
N2 N 0.6182(3) 0.5000 0.3810(7) 0.0255(10) Uani 1 2 d S
N3 N 0.6855(3) 0.5000 0.5158(8) 0.0324(11) Uani 1 2 d S
NI1 Ni 0.5000 1.0000 1.0000 0.0225(3) Uani 1 4 d S
Zn1 Zn 0.5000 0.5000 0.5000 0.0209(3) Uani 1 4 d S

loop_
_atom_site_aniso_label
_atom_site_aniso_U_11
_atom_site_aniso_U_22
_atom_site_aniso_U_33
_atom_site_aniso_U_23
_atom_site_aniso_U_13
_atom_site_aniso_U_12
C1 0.026(2) 0.0224(18) 0.0218(16) 0.0024(15) 0.0022(14) -0.0012(16)
C2 0.032(3) 0.035(3) 0.028(3) 0.000 0.005(2) 0.000
C3 0.036(4) 0.074(5) 0.032(3) 0.000 0.011(3) 0.000
C4 0.031(5) 0.074(5) 0.057(5) 0.000 0.020(4) 0.000
C5 0.027(3) 0.039(4) 0.045(4) 0.000 0.004(3) 0.000
C6 0.030(4) 0.065(5) 0.064(5) 0.000 -0.008(3) 0.000
N1 0.035(2) 0.0283(18) 0.0259(16) -0.0035(13) 0.0058(14) -0.0004(16)
N2 0.022(2) 0.028(2) 0.027(2) 0.000 0.0058(18) 0.000
N3 0.025(3) 0.036(3) 0.035(3) 0.000 -0.002(2) 0.000
NI1 0.0310(6) 0.0181(5) 0.0187(5) 0.000 0.0043(4) 0.000
Zn1 0.0248(5) 0.0189(5) 0.0197(5) 0.000 0.0050(4) 0.000

loop_
_atom_type_symbol
_atom_type_description
_atom_type_scat_dispersion_real
_atom_type_scat_dispersion_imag
_atom_type_scat_source
C C 0.0033 0.0016 'International Tables Vol C Tables 4.2.6.8 and 6.1.1.4'
H H 0.0000 0.0000 'International Tables Vol C Tables 4.2.6.8 and 6.1.1.4'
N N 0.0061 0.0033 'International Tables Vol C Tables 4.2.6.8 and 6.1.1.4'
Ni Ni 0.3393 1.1124 'International Tables Vol C Tables 4.2.6.8 and 6.1.1.4'
Zn Zn 0.2839 1.4301 'International Tables Vol C Tables 4.2.6.8 and 6.1.1.4'

loop_
_geom_angle_atom_site_label_1
_geom_angle_atom_site_label_2
_geom_angle_atom_site_label_3
_geom_angle
_geom_angle_site_symmetry_1
_geom_angle_site_symmetry_3
N1 C1 NI1 174.5(4) . .
N2 C2 C3 122.2(6) . .
N2 C2 H2 118.9 . .
C3 C2 H2 118.9 . .
C4 C3 C2 117.9(6) . .
C4 C3 H3 121.0 . .
C2 C3 H3 121.0 . .
C3 C4 C5 117.8(6) . .
C3 C4 H4 121.1 . .
C5 C4 H4 121.1 . .
N3 C5 C4 122.4(6) . .
N3 C5 C6 116.5(6) . .
C4 C5 C6 121.1(7) . .
C5 C6 H6A 109.5 . .
C5 C6 H6B 109.5 . .
H6A C6 H6B 109.5 . .
C5 C6 H6C 109.5 . .
H6A C6 H6C 109.5 . .
H6B C6 H6C 109.5 . .
C1 N1 Zn1 155.3(3) . .
C2 N2 N3 121.2(5) . .
C2 N2 Zn1 120.7(4) . .
N3 N2 Zn1 118.1(4) . .
C5 N3 N2 118.4(5) . .
C1 NI1 C1 180.000(1) . 5_677
C1 NI1 C1 91.8(2) . 6_575
C1 NI1 C1 88.2(2) 5_677 6_575
C1 NI1 C1 88.2(2) . 2_657
C1 NI1 C1 91.8(2) 5_677 2_657
C1 NI1 C1 180.00(16) 6_575 2_657
N1 Zn1 N1 180.0 5_666 .
N1 Zn1 N1 87.38(18) 5_666 6_565
N1 Zn1 N1 92.62(18) . 6_565
N1 Zn1 N1 92.62(18) 5_666 2_656
N1 Zn1 N1 87.38(18) . 2_656
N1 Zn1 N1 180.00(13) 6_565 2_656
N1 Zn1 N2 92.42(13) 5_666 5_666
N1 Zn1 N2 87.58(13) . 5_666
N1 Zn1 N2 87.58(13) 6_565 5_666
N1 Zn1 N2 92.42(13) 2_656 5_666
N1 Zn1 N2 87.58(13) 5_666 .
N1 Zn1 N2 92.42(13) . .
N1 Zn1 N2 92.42(13) 6_565 .
N1 Zn1 N2 87.58(13) 2_656 .
N2 Zn1 N2 180.0 5_666 .

loop_
_geom_bond_atom_site_label_1
_geom_bond_atom_site_label_2
_geom_bond_distance
_geom_bond_site_symmetry_2
C1 N1 1.138(5) .
C1 NI1 1.866(4) .
C2 N2 1.325(7) .
C2 C3 1.374(9) .
C2 H2 0.9300 .
C3 C4 1.365(10) .
C3 H3 0.9300 .
C4 C5 1.406(10) .
C4 H4 0.9300 .
C5 N3 1.328(9) .
C5 C6 1.489(9) .
C6 H6A 0.9600 .
C6 H6B 0.9600 .
C6 H6C 0.9600 .
N1 Zn1 2.143(3) .
N2 N3 1.346(7) .
N2 Zn1 2.198(5) .
NI1 C1 1.866(4) 5_677
NI1 C1 1.866(4) 6_575
NI1 C1 1.866(4) 2_657
Zn1 N1 2.143(3) 5_666
Zn1 N1 2.143(3) 6_565
Zn1 N1 2.143(3) 2_656
Zn1 N2 2.198(5) 5_666

loop_
_geom_torsion_atom_site_label_1
_geom_torsion_atom_site_label_2
_geom_torsion_atom_site_label_3
_geom_torsion_atom_site_label_4
_geom_torsion
_geom_torsion_site_symmetry_4
N2 C2 C3 C4 0.0 .
C2 C3 C4 C5 0.0 .
C3 C4 C5 N3 0.0 .
C3 C4 C5 C6 180.0 .
C3 C2 N2 N3 0.0 .
C3 C2 N2 Zn1 180.0 .
C4 C5 N3 N2 0.0 .
C6 C5 N3 N2 180.0 .
C2 N2 N3 C5 0.0 .
Zn1 N2 N3 C5 180.0 .
C1 N1 Zn1 N1 -110.1(7) 6_565
C1 N1 Zn1 N1 69.9(7) 2_656
C1 N1 Zn1 N2 -22.7(7) 5_666
C1 N1 Zn1 N2 157.3(7) .
N3 N2 Zn1 N1 -133.64(9) 5_666
C2 N2 Zn1 N1 -133.64(9) .
N3 N2 Zn1 N1 46.36(9) .
C2 N2 Zn1 N1 133.64(9) 6_565
N3 N2 Zn1 N1 -46.36(9) 6_565
C2 N2 Zn1 N1 -46.36(9) 2_656
N3 N2 Zn1 N1 133.64(9) 2_656
